data_7047195
loop_
_publ_author_name
'Gao, Feng'
'Zhang, Yi-Quan'
'Sun, Wang'
'Liu, Huan'
'Chen, Xiaoyu'

_publ_section_title
;
 Syntheses, structures and magnetic properties of macrocyclic Schiff
 base-supported homodinuclear lanthanide complexes.
;
_journal_issue 33
_journal_name_full 'Dalton transactions (Cambridge, England : 2003)'
_journal_page_first 11696
_journal_page_last 11704
_journal_paper_doi 10.1039/c8dt02243g
_journal_volume 47
_journal_year 2018
_chemical_formula_sum 'C44 H54 Er2 N4 O10'
_chemical_formula_weight 1133.43
_space_group_crystal_system monoclinic
_space_group_IT_number 14
_space_group_name_Hall '-P 2yn'
_space_group_name_H-M_alt 'P 1 21/n 1'
_symmetry_space_group_name_Hall '-P 2yn'
_symmetry_space_group_name_H-M 'P 1 21/n 1'
_atom_sites_solution_hydrogens geom
_audit_creation_method SHELXL-2016/6
_audit_update_record
;
2018-04-26 deposited with the CCDC.
2018-07-31 downloaded from the CCDC.
;
_cell_angle_alpha 90
_cell_angle_beta 109.608(3)
_cell_angle_gamma 90
_cell_formula_units_Z 2
_cell_length_a 11.664(3)
_cell_length_b 14.533(4)
_cell_length_c 15.322(4)
_cell_measurement_reflns_used 6140
_cell_measurement_temperature 296(2)
_cell_measurement_theta_max 27.69
_cell_measurement_theta_min 2.32
_cell_volume 2446.7(11)
_computing_cell_refinement 'Bruker SMART'
_computing_data_collection 'Bruker SMART'
_computing_data_reduction 'Bruker SAINT'
_computing_molecular_graphics 'Bruker SHELXTL'
_computing_publication_material 'Bruker SHELXTL'
_computing_structure_refinement 'SHELXL-2016/6 (Sheldrick, 2016)'
_computing_structure_solution 'Bruker SHELXTL'
_diffrn_ambient_temperature 296(2)
_diffrn_measured_fraction_theta_full 0.995
_diffrn_measured_fraction_theta_max 0.994
_diffrn_measurement_device_type 'CCD area detector'
_diffrn_measurement_method 'phi and omega scans'
_diffrn_radiation_type MoK\a
_diffrn_radiation_wavelength 0.71073
_diffrn_reflns_av_R_equivalents 0.0421
_diffrn_reflns_av_unetI/netI 0.0456
_diffrn_reflns_Laue_measured_fraction_full 0.995
_diffrn_reflns_Laue_measured_fraction_max 0.994
_diffrn_reflns_limit_h_max 14
_diffrn_reflns_limit_h_min -14
_diffrn_reflns_limit_k_max 18
_diffrn_reflns_limit_k_min -18
_diffrn_reflns_limit_l_max 19
_diffrn_reflns_limit_l_min -8
_diffrn_reflns_number 13199
_diffrn_reflns_point_group_measured_fraction_full 0.995
_diffrn_reflns_point_group_measured_fraction_max 0.994
_diffrn_reflns_theta_full 25.242
_diffrn_reflns_theta_max 26.371
_diffrn_reflns_theta_min 2.324
_exptl_absorpt_coefficient_mu 3.461
_exptl_absorpt_correction_T_max 0.5164
_exptl_absorpt_correction_T_min 0.4664
_exptl_absorpt_correction_type multi-scan
_exptl_absorpt_process_details SADABS
_exptl_crystal_colour yellow
_exptl_crystal_density_diffrn 1.539
_exptl_crystal_description block
_exptl_crystal_F_000 1124
_exptl_crystal_size_max 0.260
_exptl_crystal_size_mid 0.230
_exptl_crystal_size_min 0.220
_refine_diff_density_max 2.074
_refine_diff_density_min -1.755
_refine_diff_density_rms 0.134
_refine_ls_extinction_method none
_refine_ls_goodness_of_fit_ref 0.984
_refine_ls_hydrogen_treatment constr
_refine_ls_matrix_type full
_refine_ls_number_parameters 276
_refine_ls_number_reflns 4969
_refine_ls_number_restraints 0
_refine_ls_restrained_S_all 0.984
_refine_ls_R_factor_all 0.0480
_refine_ls_R_factor_gt 0.0395
_refine_ls_shift/su_max 0.000
_refine_ls_shift/su_mean 0.000
_refine_ls_structure_factor_coef Fsqd
_refine_ls_weighting_details 'w=1/[\s^2^(Fo^2^)+(0.0653P)^2^] where P=(Fo^2^+2Fc^2^)/3'
_refine_ls_weighting_scheme calc
_refine_ls_wR_factor_gt 0.0966
_refine_ls_wR_factor_ref 0.1016
_reflns_Friedel_coverage 0.000
_reflns_number_gt 4022
_reflns_number_total 4969
_reflns_threshold_expression 'I > 2\s(I)'
_cod_data_source_file c8dt02243g2.cif
_cod_data_source_block 4
_cod_depositor_comments 'Adding full bibliography for 7047191--7047195.cif.'
_cod_original_cell_volume 2446.6(11)
_cod_database_code 7047195
_shelx_shelxl_version_number 2016/6
_shelx_space_group_comment
;
The symmetry employed for this shelxl refinement is uniquely defined
by the following loop, which should always be used as a source of
symmetry information in preference to the above space-group names.
They are only intended as comments.
;
_shelx_estimated_absorpt_t_min 0.466
_shelx_estimated_absorpt_t_max 0.516

loop_
_space_group_symop_operation_xyz
'x, y, z'
'-x+1/2, y+1/2, -z+1/2'
'-x, -y, -z'
'x-1/2, -y-1/2, z-1/2'

loop_
_atom_site_label
_atom_site_type_symbol
_atom_site_fract_x
_atom_site_fract_y
_atom_site_fract_z
_atom_site_U_iso_or_equiv
_atom_site_adp_type
_atom_site_occupancy
_atom_site_site_symmetry_order
_atom_site_calc_flag
_atom_site_refinement_flags_posn
_atom_site_refinement_flags_adp
C1 C 0.2108(4) -0.0715(3) 0.0090(3) 0.0436(10) Uani 1 1 d . .
C2 C 0.2686(4) -0.1398(3) 0.0753(3) 0.0511(11) Uani 1 1 d . .
C3 C 0.3787(4) -0.1793(3) 0.0733(4) 0.0595(13) Uani 1 1 d . .
H3 H 0.413522 -0.226485 0.114740 0.071 Uiso 1 1 calc R U
C4 C 0.4370(5) -0.1513(4) 0.0127(4) 0.0652(15) Uani 1 1 d . .
C5 C 0.3815(4) -0.0817(4) -0.0483(4) 0.0635(14) Uani 1 1 d . .
H5 H 0.421428 -0.059249 -0.087166 0.076 Uiso 1 1 calc R U
C6 C 0.2695(4) -0.0430(3) -0.0551(4) 0.0491(11) Uani 1 1 d . .
C7 C 0.2209(5) -0.1732(3) 0.1450(3) 0.0549(12) Uani 1 1 d . .
H7 H 0.250501 -0.229679 0.171542 0.066 Uiso 1 1 calc R U
C8 C 0.1181(5) -0.1825(4) 0.2517(4) 0.0653(14) Uani 1 1 d . .
H8A H 0.154244 -0.147487 0.308238 0.078 Uiso 1 1 calc R U
H8B H 0.157713 -0.242103 0.260333 0.078 Uiso 1 1 calc R U
C9 C -0.0160(5) -0.1966(4) 0.2372(4) 0.0679(15) Uani 1 1 d . .
H9A H -0.054834 -0.222385 0.175933 0.081 Uiso 1 1 calc R U
H9B H -0.023415 -0.241279 0.281961 0.081 Uiso 1 1 calc R U
C10 C -0.0832(5) -0.1111(4) 0.2459(4) 0.0623(14) Uani 1 1 d . .
H10A H -0.160276 -0.128570 0.252179 0.075 Uiso 1 1 calc R U
H10B H -0.036293 -0.079028 0.302093 0.075 Uiso 1 1 calc R U
C11 C -0.2172(5) -0.0222(3) 0.1283(4) 0.0576(13) Uani 1 1 d . .
H11 H -0.272691 -0.050708 0.151140 0.069 Uiso 1 1 calc R U
C12 C 0.5535(5) -0.1949(5) 0.0107(5) 0.089(2) Uani 1 1 d . .
H12A H 0.596514 -0.152097 -0.014742 0.134 Uiso 1 1 calc R U
H12B H 0.534817 -0.249289 -0.027001 0.134 Uiso 1 1 calc R U
H12C H 0.603381 -0.211021 0.072573 0.134 Uiso 1 1 calc R U
C13 C 0.4894(5) 0.0291(4) 0.2644(5) 0.0786(19) Uani 1 1 d . .
H13A H 0.496578 -0.024730 0.230317 0.118 Uiso 1 1 calc R U
H13B H 0.543756 0.024024 0.327137 0.118 Uiso 1 1 calc R U
H13C H 0.509903 0.082638 0.236098 0.118 Uiso 1 1 calc R U
C14 C 0.3584(5) 0.0376(3) 0.2641(4) 0.0535(13) Uani 1 1 d . .
C15 C 0.3392(5) 0.0408(4) 0.3474(4) 0.0618(14) Uani 1 1 d . .
H15 H 0.407094 0.040306 0.400964 0.074 Uiso 1 1 calc R U
C16 C 0.2232(5) 0.0448(3) 0.3575(4) 0.0530(12) Uani 1 1 d . .
C17 C 0.2128(6) 0.0523(4) 0.4526(4) 0.0750(17) Uani 1 1 d . .
H17A H 0.146843 0.014406 0.455699 0.112 Uiso 1 1 calc R U
H17B H 0.197602 0.115124 0.464551 0.112 Uiso 1 1 calc R U
H17C H 0.287321 0.031998 0.498066 0.112 Uiso 1 1 calc R U
C18 C -0.1573(5) 0.2843(4) 0.1731(4) 0.0706(15) Uani 1 1 d . .
H18A H -0.132975 0.284934 0.239539 0.106 Uiso 1 1 calc R U
H18B H -0.233336 0.252258 0.148110 0.106 Uiso 1 1 calc R U
H18C H -0.166602 0.346311 0.150339 0.106 Uiso 1 1 calc R U
C19 C -0.0607(4) 0.2356(3) 0.1438(4) 0.0520(11) Uani 1 1 d . .
C20 C -0.0012(5) 0.2838(3) 0.0939(4) 0.0628(14) Uani 1 1 d . .
H20 H -0.020125 0.345740 0.082312 0.075 Uiso 1 1 calc R U
C21 C 0.0858(4) 0.2455(3) 0.0596(3) 0.0492(11) Uani 1 1 d . .
C22 C 0.1460(5) 0.3075(3) 0.0082(4) 0.0622(13) Uani 1 1 d . .
H22A H 0.216943 0.277576 0.003351 0.093 Uiso 1 1 calc R U
H22B H 0.169203 0.364278 0.041489 0.093 Uiso 1 1 calc R U
H22C H 0.089870 0.319882 -0.052662 0.093 Uiso 1 1 calc R U
Er1 Er 0.06643(2) 0.03167(2) 0.13021(2) 0.04038(10) Uani 1 1 d . .
N1 N 0.1426(4) -0.1342(3) 0.1747(3) 0.0522(9) Uani 1 1 d . .
N2 N -0.1069(4) -0.0472(3) 0.1668(3) 0.0508(10) Uani 1 1 d . .
O1 O 0.1048(3) -0.03532(19) 0.0057(2) 0.0442(7) Uani 1 1 d . .
O2 O 0.2765(3) 0.0408(2) 0.1847(3) 0.0540(8) Uani 1 1 d . .
O3 O 0.1245(3) 0.0405(2) 0.2898(2) 0.0543(9) Uani 1 1 d . .
O4 O -0.0416(3) 0.1516(2) 0.1668(2) 0.0508(8) Uani 1 1 d . .
O5 O 0.1172(3) 0.1627(2) 0.0676(2) 0.0548(8) Uani 1 1 d . .

loop_
_atom_site_aniso_label
_atom_site_aniso_U_11
_atom_site_aniso_U_22
_atom_site_aniso_U_33
_atom_site_aniso_U_23
_atom_site_aniso_U_13
_atom_site_aniso_U_12
C1 0.039(2) 0.044(2) 0.044(3) -0.007(2) 0.0088(19) 0.0006(19)
C2 0.047(3) 0.050(2) 0.051(3) -0.004(2) 0.010(2) 0.005(2)
C3 0.050(3) 0.053(3) 0.064(3) -0.007(3) 0.004(2) 0.010(2)
C4 0.049(3) 0.074(4) 0.070(4) -0.019(3) 0.016(3) 0.006(3)
C5 0.048(3) 0.080(4) 0.065(3) -0.012(3) 0.022(3) -0.003(3)
C6 0.040(2) 0.059(3) 0.047(3) -0.008(2) 0.013(2) -0.001(2)
C7 0.060(3) 0.044(2) 0.053(3) 0.003(2) 0.010(2) 0.010(2)
C8 0.093(4) 0.051(3) 0.048(3) 0.017(2) 0.018(3) 0.013(3)
C9 0.088(4) 0.056(3) 0.063(3) 0.012(3) 0.030(3) -0.012(3)
C10 0.068(3) 0.074(4) 0.050(3) 0.014(3) 0.028(3) -0.014(3)
C11 0.053(3) 0.067(3) 0.057(3) -0.005(3) 0.022(3) -0.014(2)
C12 0.054(3) 0.109(5) 0.101(5) -0.015(4) 0.020(3) 0.019(3)
C13 0.051(3) 0.091(5) 0.087(5) -0.002(3) 0.014(3) -0.002(3)
C14 0.047(3) 0.048(3) 0.060(3) 0.002(2) 0.011(2) -0.003(2)
C15 0.052(3) 0.067(3) 0.054(3) -0.001(3) 0.001(3) -0.001(2)
C16 0.067(3) 0.042(2) 0.043(3) -0.007(2) 0.010(2) 0.001(2)
C17 0.090(4) 0.086(4) 0.042(3) -0.008(3) 0.013(3) 0.008(3)
C18 0.073(4) 0.064(3) 0.086(4) -0.005(3) 0.041(3) 0.011(3)
C19 0.052(3) 0.047(3) 0.054(3) -0.001(2) 0.014(2) 0.008(2)
C20 0.069(3) 0.042(2) 0.080(4) 0.008(3) 0.028(3) 0.009(2)
C21 0.046(2) 0.047(2) 0.050(3) 0.007(2) 0.010(2) -0.002(2)
C22 0.069(3) 0.050(3) 0.069(3) 0.008(3) 0.025(3) -0.009(2)
Er1 0.04328(14) 0.04068(14) 0.03710(14) 0.00208(8) 0.01339(10) 0.00113(8)
N1 0.058(2) 0.049(2) 0.044(2) 0.0087(18) 0.0113(19) 0.0067(19)
N2 0.053(2) 0.053(2) 0.048(2) 0.0072(18) 0.019(2) -0.0045(18)
O1 0.0435(17) 0.0483(17) 0.0417(17) 0.0048(13) 0.0154(14) 0.0091(13)
O2 0.0491(19) 0.059(2) 0.052(2) 0.0014(15) 0.0138(17) 0.0000(15)
O3 0.055(2) 0.065(2) 0.0404(19) -0.0049(15) 0.0124(16) 0.0022(15)
O4 0.0580(19) 0.0458(17) 0.0503(19) 0.0006(15) 0.0205(16) 0.0037(15)
O5 0.0563(19) 0.0479(18) 0.067(2) 0.0064(17) 0.0297(17) 0.0012(16)

loop_
_atom_type_symbol
_atom_type_description
_atom_type_scat_dispersion_real
_atom_type_scat_dispersion_imag
_atom_type_scat_source
C C 0.0033 0.0016 'International Tables Vol C Tables 4.2.6.8 and 6.1.1.4'
H H 0.0000 0.0000 'International Tables Vol C Tables 4.2.6.8 and 6.1.1.4'
N N 0.0061 0.0033 'International Tables Vol C Tables 4.2.6.8 and 6.1.1.4'
O O 0.0106 0.0060 'International Tables Vol C Tables 4.2.6.8 and 6.1.1.4'
Er Er -0.2586 4.9576 'International Tables Vol C Tables 4.2.6.8 and 6.1.1.4'

loop_
_geom_angle_atom_site_label_1
_geom_angle_atom_site_label_2
_geom_angle_atom_site_label_3
_geom_angle
_geom_angle_site_symmetry_1
_geom_angle_site_symmetry_3
O1 C1 C2 121.1(4) . .
O1 C1 C6 120.8(4) . .
C2 C1 C6 118.1(4) . .
C3 C2 C1 119.0(5) . .
C3 C2 C7 117.3(4) . .
C1 C2 C7 123.7(4) . .
C4 C3 C2 123.3(5) . .
C4 C3 H3 118.4 . .
C2 C3 H3 118.4 . .
C5 C4 C3 116.5(5) . .
C5 C4 C12 120.9(6) . .
C3 C4 C12 122.6(6) . .
C4 C5 C6 124.1(5) . .
C4 C5 H5 118.0 . .
C6 C5 H5 118.0 . .
C5 C6 C1 118.9(5) . .
C5 C6 C11 117.8(5) . 3
C1 C6 C11 123.3(4) . 3
N1 C7 C2 127.8(4) . .
N1 C7 H7 116.1 . .
C2 C7 H7 116.1 . .
N1 C8 C9 114.3(4) . .
N1 C8 H8A 108.7 . .
C9 C8 H8A 108.7 . .
N1 C8 H8B 108.7 . .
C9 C8 H8B 108.7 . .
H8A C8 H8B 107.6 . .
C10 C9 C8 114.8(5) . .
C10 C9 H9A 108.6 . .
C8 C9 H9A 108.6 . .
C10 C9 H9B 108.6 . .
C8 C9 H9B 108.6 . .
H9A C9 H9B 107.6 . .
N2 C10 C9 114.0(4) . .
N2 C10 H10A 108.7 . .
C9 C10 H10A 108.7 . .
N2 C10 H10B 108.7 . .
C9 C10 H10B 108.7 . .
H10A C10 H10B 107.6 . .
N2 C11 C6 130.3(5) . 3
N2 C11 H11 114.9 . .
C6 C11 H11 114.9 3 .
C4 C12 H12A 109.5 . .
C4 C12 H12B 109.5 . .
H12A C12 H12B 109.5 . .
C4 C12 H12C 109.5 . .
H12A C12 H12C 109.5 . .
H12B C12 H12C 109.5 . .
C14 C13 H13A 109.5 . .
C14 C13 H13B 109.5 . .
H13A C13 H13B 109.5 . .
C14 C13 H13C 109.5 . .
H13A C13 H13C 109.5 . .
H13B C13 H13C 109.5 . .
O2 C14 C15 125.9(5) . .
O2 C14 C13 115.8(5) . .
C15 C14 C13 118.3(5) . .
C14 C15 C16 124.5(5) . .
C14 C15 H15 117.8 . .
C16 C15 H15 117.8 . .
O3 C16 C15 123.2(5) . .
O3 C16 C17 116.8(5) . .
C15 C16 C17 120.0(5) . .
C16 C17 H17A 109.5 . .
C16 C17 H17B 109.5 . .
H17A C17 H17B 109.5 . .
C16 C17 H17C 109.5 . .
H17A C17 H17C 109.5 . .
H17B C17 H17C 109.5 . .
C19 C18 H18A 109.5 . .
C19 C18 H18B 109.5 . .
H18A C18 H18B 109.5 . .
C19 C18 H18C 109.5 . .
H18A C18 H18C 109.5 . .
H18B C18 H18C 109.5 . .
O4 C19 C20 124.5(5) . .
O4 C19 C18 116.3(5) . .
C20 C19 C18 119.2(4) . .
C19 C20 C21 124.5(4) . .
C19 C20 H20 117.8 . .
C21 C20 H20 117.8 . .
O5 C21 C20 124.6(4) . .
O5 C21 C22 116.9(4) . .
C20 C21 C22 118.6(4) . .
C21 C22 H22A 109.5 . .
C21 C22 H22B 109.5 . .
H22A C22 H22B 109.5 . .
C21 C22 H22C 109.5 . .
H22A C22 H22C 109.5 . .
H22B C22 H22C 109.5 . .
O5 Er1 O3 111.75(12) . .
O5 Er1 O2 73.30(11) . .
O3 Er1 O2 73.52(13) . .
O5 Er1 O1 81.74(11) . .
O3 Er1 O1 145.70(11) . .
O2 Er1 O1 81.20(12) . .
O5 Er1 O4 73.51(12) . .
O3 Er1 O4 72.15(11) . .
O2 Er1 O4 117.66(12) . .
O1 Er1 O4 141.59(11) . .
O5 Er1 O1 82.69(11) . 3
O3 Er1 O1 142.71(12) . 3
O2 Er1 O1 143.11(12) . 3
O1 Er1 O1 67.74(12) . 3
O4 Er1 O1 80.16(11) . 3
O5 Er1 N2 143.19(12) . .
O3 Er1 N2 76.37(13) . .
O2 Er1 N2 140.39(13) . .
O1 Er1 N2 112.30(12) . .
O4 Er1 N2 75.52(12) . .
O1 Er1 N2 72.81(12) 3 .
O5 Er1 N1 140.39(12) . .
O3 Er1 N1 79.63(12) . .
O2 Er1 N1 74.29(12) . .
O1 Er1 N1 71.34(11) . .
O4 Er1 N1 143.36(12) . .
O1 Er1 N1 111.68(11) 3 .
N2 Er1 N1 75.48(13) . .
O5 Er1 Er1 80.61(9) . 3
O3 Er1 Er1 167.51(8) . 3
O2 Er1 Er1 113.22(9) . 3
O1 Er1 Er1 34.19(8) . 3
O4 Er1 Er1 111.35(8) . 3
O1 Er1 Er1 33.55(7) 3 3
N2 Er1 Er1 92.70(10) . 3
N1 Er1 Er1 91.90(9) . 3
C7 N1 C8 115.1(4) . .
C7 N1 Er1 122.9(3) . .
C8 N1 Er1 120.8(3) . .
C11 N2 C10 116.2(4) . .
C11 N2 Er1 121.5(3) . .
C10 N2 Er1 121.3(3) . .
C1 O1 Er1 124.7(3) . .
C1 O1 Er1 123.0(3) . 3
Er1 O1 Er1 112.25(12) . 3
C14 O2 Er1 135.1(3) . .
C16 O3 Er1 137.1(4) . .
C19 O4 Er1 135.4(3) . .
C21 O5 Er1 136.9(3) . .

loop_
_geom_bond_atom_site_label_1
_geom_bond_atom_site_label_2
_geom_bond_distance
_geom_bond_site_symmetry_2
C1 O1 1.329(5) .
C1 C2 1.419(7) .
C1 C6 1.434(7) .
C2 C3 1.416(6) .
C2 C7 1.444(7) .
C3 C4 1.382(8) .
C3 H3 0.9300 .
C4 C5 1.382(8) .
C4 C12 1.510(8) .
C5 C6 1.393(7) .
C5 H5 0.9300 .
C6 C11 1.439(7) 3
C7 N1 1.280(6) .
C7 H7 0.9300 .
C8 N1 1.481(6) .
C8 C9 1.517(8) .
C8 H8A 0.9700 .
C8 H8B 0.9700 .
C9 C10 1.499(8) .
C9 H9A 0.9700 .
C9 H9B 0.9700 .
C10 N2 1.477(6) .
C10 H10A 0.9700 .
C10 H10B 0.9700 .
C11 N2 1.275(6) .
C11 H11 0.9300 .
C12 H12A 0.9600 .
C12 H12B 0.9600 .
C12 H12C 0.9600 .
C13 C14 1.531(8) .
C13 H13A 0.9600 .
C13 H13B 0.9600 .
C13 H13C 0.9600 .
C14 O2 1.271(6) .
C14 C15 1.368(8) .
C15 C16 1.414(8) .
C15 H15 0.9300 .
C16 O3 1.267(6) .
C16 C17 1.505(8) .
C17 H17A 0.9600 .
C17 H17B 0.9600 .
C17 H17C 0.9600 .
C18 C19 1.521(7) .
C18 H18A 0.9600 .
C18 H18B 0.9600 .
C18 H18C 0.9600 .
C19 O4 1.270(5) .
C19 C20 1.382(7) .
C20 C21 1.406(7) .
C20 H20 0.9300 .
C21 O5 1.253(5) .
C21 C22 1.514(6) .
C22 H22A 0.9600 .
C22 H22B 0.9600 .
C22 H22C 0.9600 .
Er1 O5 2.297(3) .
Er1 O3 2.311(3) .
Er1 O2 2.312(3) .
Er1 O1 2.315(3) .
Er1 O4 2.326(3) .
Er1 O1 2.353(3) 3
Er1 N2 2.545(4) .
Er1 N1 2.581(4) .
Er1 Er1 3.8756(10) 3
